data_7126225
loop_
_publ_author_name
'Sobczak, Szymon'
'P\'o\/lrolniczak, Aleksandra'
'Ratajczyk, Paulina'
'Cai, Weizhao'
'G\/ladysiak, Andrzej'
'Nikolayenko, Varvara I.'
'Castell, Dominic C.'
'Barbour, Leonard J.'
'Katrusiak, Andrzej'

_publ_section_title
;
 Large negative linear compressibility of a porous molecular co-crystal.
;
_journal_issue 31
_journal_name_full 'Chemical communications (Cambridge, England)'
_journal_page_first 4324
_journal_page_last 4327
_journal_paper_doi 10.1039/d0cc00461h
_journal_volume 56
_journal_year 2020
_chemical_formula_moiety 'C6 F4 I2, C25 H16 F6 N2 S2, H2 O'
_chemical_formula_sum 'C31 H18 F10 I2 N2 O S2'
_chemical_formula_weight 942.39
_space_group_crystal_system orthorhombic
_space_group_IT_number 33
_space_group_name_Hall 'P 2c -2n'
_space_group_name_H-M_alt 'P n a 21'
_atom_sites_solution_hydrogens mixed
_atom_sites_solution_primary direct
_audit_creation_date 2018-12-20
_audit_creation_method
;
Olex2 1.2
(compiled 2018.05.29 svn.r3508 for OlexSys, GUI svn.r5506)
;
_audit_update_record
;
2018-12-20 deposited with the CCDC.	2020-03-09 downloaded from the CCDC.
;
_cell_angle_alpha 90
_cell_angle_beta 90
_cell_angle_gamma 90
_cell_formula_units_Z 4
_cell_length_a 17.564(10)
_cell_length_b 25.64(4)
_cell_length_c 7.07(3)
_cell_measurement_reflns_used 271
_cell_measurement_temperature 293(2)
_cell_measurement_theta_max 14.3440
_cell_measurement_theta_min 4.4410
_cell_volume 3184(15)
_computing_cell_refinement 'CrysAlisPro 1.171.39.43a (Rigaku OD, 2018)'
_computing_data_collection 'CrysAlisPro 1.171.39.43a (Rigaku OD, 2018)'
_computing_data_reduction 'CrysAlisPro 1.171.39.43a (Rigaku OD, 2018)'
_computing_molecular_graphics 'Olex2 (Dolomanov et al., 2009)'
_computing_publication_material 'Olex2 (Dolomanov et al., 2009)'
_computing_structure_refinement 'ShelXL (Sheldrick, 2015)'
_computing_structure_solution 'ShelXS (Sheldrick, 2008)'
_diffrn_ambient_temperature 293(2)
_diffrn_detector 'CCD plate'
_diffrn_detector_area_resol_mean 16.2413
_diffrn_detector_type Eos
_diffrn_measured_fraction_theta_full 0.659
_diffrn_measured_fraction_theta_max 0.658
_diffrn_measurement_details
;
 Data were collected at room temperature and pressure of 1.95(2) GPa (1950000 kPa).
 Pressure was determined by monitoring the shift of the ruby R1-fluorescence line.
;
_diffrn_measurement_device 'four-circle diffractometer'
_diffrn_measurement_device_type 'Xcalibur, Eos'
_diffrn_measurement_method '\w and \f scans'
_diffrn_orient_matrix_type 'CrysAlisPro convention (1999,Acta A55,543-557)'
_diffrn_orient_matrix_UB_11 0.0010846000
_diffrn_orient_matrix_UB_12 -0.0140242000
_diffrn_orient_matrix_UB_13 -0.0856610000
_diffrn_orient_matrix_UB_21 -0.0373573000
_diffrn_orient_matrix_UB_22 0.0087840000
_diffrn_orient_matrix_UB_23 -0.0215000000
_diffrn_orient_matrix_UB_31 0.0155095000
_diffrn_orient_matrix_UB_32 0.0221209000
_diffrn_orient_matrix_UB_33 -0.0468968000
_diffrn_radiation_monochromator graphite
_diffrn_radiation_probe x-ray
_diffrn_radiation_type MoK\a
_diffrn_radiation_wavelength 0.71073
_diffrn_reflns_av_R_equivalents 0.2608
_diffrn_reflns_av_unetI/netI 0.1951
_diffrn_reflns_Laue_measured_fraction_full 0.659
_diffrn_reflns_Laue_measured_fraction_max 0.658
_diffrn_reflns_limit_h_max 13
_diffrn_reflns_limit_h_min -13
_diffrn_reflns_limit_k_max 19
_diffrn_reflns_limit_k_min -18
_diffrn_reflns_limit_l_max 4
_diffrn_reflns_limit_l_min -4
_diffrn_reflns_number 6062
_diffrn_reflns_point_group_measured_fraction_full 0.649
_diffrn_reflns_point_group_measured_fraction_max 0.649
_diffrn_reflns_theta_full 15.852
_diffrn_reflns_theta_max 15.852
_diffrn_reflns_theta_min 4.220
_diffrn_source 'fine-focus sealed X-ray tube'
_diffrn_source_type 'Enhance (Mo) X-ray Source'
_exptl_absorpt_coefficient_mu 2.195
_exptl_absorpt_correction_T_max 0.419
_exptl_absorpt_correction_T_min 0.362
_exptl_absorpt_correction_type gaussian
_exptl_absorpt_process_details
;
CrysAlisPro 1.171.39.43a (Rigaku Oxford Diffraction, 2018)
Numerical absorption correction based on gaussian integration over
			a multifaceted crystal model (Absorb Angel (2004) J. Appl. Cryst. 37:486-492)
;
_exptl_crystal_colour 'clear colourless'
_exptl_crystal_density_diffrn 1.966
_exptl_crystal_description block
_exptl_crystal_F_000 1816
_exptl_crystal_preparation 'mounted in a diamond-anvil cell '
_exptl_crystal_size_max 0.322
_exptl_crystal_size_mid 0.105
_exptl_crystal_size_min 0.046
_refine_diff_density_max 0.731
_refine_diff_density_min -0.684
_refine_diff_density_rms 0.171
_refine_ls_abs_structure_details
;
 Flack x determined using 106 quotients [(I+)-(I-)]/[(I+)+(I-)]
 (Parsons, Flack and Wagner, Acta Cryst. B69 (2013) 249-259).
;
_refine_ls_abs_structure_Flack 0.3(2)
_refine_ls_extinction_method none
_refine_ls_goodness_of_fit_ref 1.772
_refine_ls_hydrogen_treatment constr
_refine_ls_matrix_type full
_refine_ls_number_parameters 370
_refine_ls_number_reflns 992
_refine_ls_number_restraints 777
_refine_ls_restrained_S_all 1.229
_refine_ls_R_factor_all 0.2562
_refine_ls_R_factor_gt 0.1726
_refine_ls_shift/su_max 0.002
_refine_ls_shift/su_mean 0.001
_refine_ls_structure_factor_coef Fsqd
_refine_ls_weighting_details 'w=1/[\s^2^(Fo^2^)+(0.2000P)^2^] where P=(Fo^2^+2Fc^2^)/3'
_refine_ls_weighting_scheme calc
_refine_ls_wR_factor_gt 0.4108
_refine_ls_wR_factor_ref 0.4820
_reflns_Friedel_coverage 0.737
_reflns_Friedel_fraction_full 0.637
_reflns_Friedel_fraction_max 0.638
_reflns_number_gt 530
_reflns_number_total 992
_reflns_threshold_expression 'I > 2\s(I)'
_cod_data_source_file d0cc00461h2.cif
_cod_data_source_block 1_95_GPa
_cod_depositor_comments 'Adding full bibliography for 7126224--7126231.cif.'
_cod_original_cell_volume 3185(15)
_cod_database_code 7126225
_chemical_oxdiff_formula 'c34 h22 n2 f10 s2 i2 o1 '
_shelx_space_group_comment
;
The symmetry employed for this shelxl refinement is uniquely defined
by the following loop, which should always be used as a source of
symmetry information in preference to the above space-group names.
They are only intended as comments.
;
_shelx_estimated_absorpt_t_max 0.889
_shelx_estimated_absorpt_t_min 0.398
_reflns_odcompleteness_completeness 64.04
_reflns_odcompleteness_iscentric 1
_reflns_odcompleteness_theta 15.83
_olex2_refinement_description
;
1. Fixed Uiso
 At 1.2 times of:
  All C(H) groups
 At 1.5 times of:
  All C(H,H,H) groups, All O(H,H) groups
2. Restrained distances
 F10_$1-F1_$2
 2.55 with sigma of 0.02
 C8-C10
 1.45 with sigma of 0.02
 C25-C18
 1.5 with sigma of 0.02
 F9-C30 \\sim F10-C31 \\sim F7-C27 \\sim F8-C28
 with sigma of 0.02
 F6-F5 \\sim F3-F4 \\sim F2-F1
 with sigma of 0.02
 F5-C13 \\sim F6-C13 \\sim F3-C12 \\sim F4-C12 \\sim F1-C11 \\sim F2-C11
 with sigma of 0.02
 F6-C12 \\sim F5-C12 \\sim F3-C13 \\sim F4-C13
 with sigma of 0.02
 F2-C12 \\sim F4-C11 \\sim F1-C12 \\sim F3-C11
 with sigma of 0.02
 F6-C14 \\sim F5-C14 \\sim F2-C10 \\sim F1-C10
 with sigma of 0.02
 C4-C6 \\sim C6-C2
 with sigma of 0.02
 C7-C3 \\sim C3-S1
 with sigma of 0.02
 C17-C19 \\sim C14-C15 \\sim C10-C8 \\sim C3-C6
 with sigma of 0.02
 C20-C17 \\sim C17-C23
 with sigma of 0.02
 C15-C25 \\sim C25-S2
 with sigma of 0.02
3. Restrained planarity
 I1, C26, C31, C27, F10, C30, C28, F7, F9, C29, F8, I2
 with sigma of 0.1
 C3, N1, C5, C4, C2, C1, C8, C6, S1, C9, C7, C24
 with sigma of 0.1
 C16, C17, S2, C18, C15, C25, C20, C21, N2, C22, C23, C19
 with sigma of 0.1
 C15, C18, C14, C16
 with sigma of 0.1
4. Uiso/Uaniso restraints and constraints
I1 \\sim I2 \\sim F8 \\sim F9 \\sim F10 \\sim C31 \\sim C30 \\sim C29 \\sim C28
\\sim C27 \\sim C26 \\sim F7: within 2A with sigma of 0.04 and sigma for
terminal atoms of 0.08
C25 \\sim C24: within 2A with sigma of 0.04 and sigma for terminal atoms of 0.08
C29 \\sim I1 \\sim C26 \\sim C31 \\sim C27 \\sim F10 \\sim C30 \\sim C28 \\sim
F7 \\sim F9 \\sim F8 \\sim I2: within 2A with sigma of 0.04 and sigma for
terminal atoms of 0.08
I2 \\sim C29 \\sim C30 \\sim C31 \\sim F10: within 2A with sigma of 0.04 and
sigma for terminal atoms of 0.08
F7 \\sim F9: within 2A with sigma of 0.04 and sigma for terminal atoms of 0.08
I2 \\sim F9: within 2A with sigma of 0.04 and sigma for terminal atoms of 0.08
C9 \\sim C8 \\sim C7 \\sim C6 \\sim S1 \\sim C24 \\sim C3 \\sim C2 \\sim C1
\\sim N1 \\sim C5 \\sim C4: within 2A with sigma of 0.04 and sigma for terminal
atoms of 0.08
F3 \\sim F1 \\sim F5 \\sim F6 \\sim F2 \\sim F4 \\sim C14 \\sim C13 \\sim C12
\\sim C11 \\sim C10: within 2A with sigma of 0.04 and sigma for terminal atoms
of 0.08
C8 \\sim C9 \\sim C24: within 2A with sigma of 0.01 and sigma for terminal
atoms of 0.02
F6 \\sim C13 \\sim F5: within 2A with sigma of 0.04 and sigma for terminal
atoms of 0.08
C12 \\sim C13 \\sim F5: within 2A with sigma of 0.04 and sigma for terminal
atoms of 0.08
C20 \\sim C21 \\sim N2 \\sim C22 \\sim C23 \\sim C19 \\sim S2 \\sim C18 \\sim
C16 \\sim C17 \\sim C25 \\sim C15: within 2A with sigma of 0.04 and sigma for
terminal atoms of 0.08
C15 \\sim C18 \\sim C25: within 2A with sigma of 0.01 and sigma for terminal
atoms of 0.02
C18 \\sim S2 \\sim C17 \\sim C16 \\sim C15 \\sim F5: within 2A with sigma of
0.04 and sigma for terminal atoms of 0.08
Uanis(F10) \\sim Ueq: with sigma of 0.01 and sigma for terminal atoms of 0.02
Uanis(F5) \\sim Ueq: with sigma of 0.01 and sigma for terminal atoms of 0.02
Uanis(F9) \\sim Ueq: with sigma of 0.01 and sigma for terminal atoms of 0.02
5. Rigid body (RIGU) restrains
 C29, I1, C26, C31, C27, F10, C30, C28, F7, F9, F8, I2
 with sigma for 1-2 distances of 0.004 and sigma for 1-3 distances of 0.004
 F9, C30, C29, I2
 with sigma for 1-2 distances of 0.004 and sigma for 1-3 distances of 0.004
 I1, I2, F8, F9, F3, C3, C2, C1, N1, C5, C4, C25, C24, F10, F1, S2, C18, C15,
 C16, C17, C31, C30, C29, C28, C27, C26, F5, F6, F2, C20, C21, N2, C22, C23,
 C19, F7, C9, C8, C7, C6, S1, F4, C14, C13, C12, C11, C10
 with sigma for 1-2 distances of 0.004 and sigma for 1-3 distances of 0.004
6.a Free rotating group:
 O1(H,HA)
6.b Aromatic/amide H refined with riding coordinates:
 C2(H2), C1(H1), C5(H5), C4(H4), C16(H16), C20(H20), C21(H21), C22(H22),
 C23(H23), C7(H7)
6.c Fitted pentagon refined as free rotating group:
 C18(C15,C16,C17,S2), C8(C7,C6,S1,C9), C10(C14,C13,C12,C11)
6.d Fitted hexagon refined as free rotating group:
 C3(C2,C1,N1,C5,C4), C31(C30,C29,C28,C27,C26), C20(C21,N2,C22,C23,C19)
6.e Idealised Me refined as rotating group:
 C25(H25A,H25B,H25C), C24(H24A,H24B,H24C)
;
_olex2_submission_special_instructions 'No special instructions were received'
_oxdiff_exptl_absorpt_empirical_details
;
Empirical correction (ABSPACK) includes:
- Absorption correction using spherical harmonics
- Frame scaling
- Detector area scaling
- B-factor correction
;
_oxdiff_exptl_absorpt_empirical_full_max 2.339
_oxdiff_exptl_absorpt_empirical_full_min 0.606

loop_
_space_group_symop_operation_xyz
'x, y, z'
'-x, -y, z+1/2'
'-x+1/2, y+1/2, z+1/2'
'x+1/2, -y+1/2, z'

loop_
_atom_site_label
_atom_site_type_symbol
_atom_site_fract_x
_atom_site_fract_y
_atom_site_fract_z
_atom_site_U_iso_or_equiv
_atom_site_adp_type
_atom_site_occupancy
_atom_site_site_symmetry_order
_atom_site_calc_flag
_atom_site_refinement_flags_posn
_atom_site_refinement_flags_adp
_atom_site_refinement_flags_occupancy
_atom_site_disorder_assembly
_atom_site_disorder_group
I1 I 0.4510(7) 0.1666(7) 0.925(9) 0.140(12) Uani 1 1 d . U . . .
I2 I 0.8066(7) 0.2553(9) 1.236(11) 0.176(16) Uani 1 1 d . U . . .
F8 F 0.654(5) 0.316(4) 1.14(2) 0.16(6) Uani 1 1 d D U . . .
F9 F 0.748(5) 0.142(5) 1.146(18) 0.12(4) Uani 1 1 d D U . . .
F3 F 0.320(5) 0.517(5) 1.045(13) 0.19(4) Uani 1 1 d D U . . .
C3 C 0.092(4) 0.313(4) 0.52(2) 0.17(5) Uani 1 1 d D U . . .
C2 C 0.045(5) 0.353(5) 0.46(3) 0.18(6) Uani 1 1 d DG U . . .
H2 H 0.061376 0.387062 0.466262 0.212 Uiso 1 1 calc R . . . .
C1 C -0.028(6) 0.341(6) 0.39(3) 0.19(6) Uani 1 1 d G U . . .
H1 H -0.059544 0.368045 0.353658 0.222 Uiso 1 1 calc R . . . .
N1 N -0.053(6) 0.290(7) 0.39(3) 0.19(6) Uani 1 1 d G U . . .
C5 C -0.006(7) 0.250(6) 0.45(3) 0.18(6) Uani 1 1 d G U . . .
H5 H -0.022581 0.215534 0.447294 0.220 Uiso 1 1 calc R . . . .
C4 C 0.067(6) 0.261(4) 0.52(3) 0.18(6) Uani 1 1 d DG U . . .
H4 H 0.098339 0.234550 0.559899 0.212 Uiso 1 1 calc R . . . .
C25 C 0.410(6) 0.394(6) 0.30(3) 0.19(5) Uani 1 1 d D U . . .
H25A H 0.366083 0.375528 0.341400 0.287 Uiso 1 1 calc GR . . . .
H25B H 0.429004 0.377763 0.184392 0.287 Uiso 1 1 calc GR . . . .
H25C H 0.395496 0.429567 0.267735 0.287 Uiso 1 1 calc GR . . . .
C24 C 0.366(9) 0.313(10) 0.80(3) 0.15(5) Uani 1 1 d . U . . .
H24A H 0.396267 0.291849 0.712326 0.225 Uiso 1 1 calc GR . . . .
H24B H 0.363298 0.297068 0.917441 0.225 Uiso 1 1 calc GR . . . .
H24C H 0.389381 0.346959 0.806848 0.225 Uiso 1 1 calc GR . . . .
F10 F 0.606(5) 0.107(4) 1.025(18) 0.14(4) Uani 1 1 d D U . . .
F1 F 0.219(5) 0.450(4) 0.937(19) 0.22(5) Uani 1 1 d D U . . .
C18 C 0.470(3) 0.394(3) 0.45(2) 0.19(4) Uani 1 1 d D U . . .
C15 C 0.463(5) 0.416(3) 0.63(2) 0.19(4) Uani 1 1 d DG U . . .
C16 C 0.533(7) 0.408(4) 0.726(17) 0.20(5) Uani 1 1 d G U . . .
H16 H 0.543828 0.418778 0.849165 0.239 Uiso 1 1 calc R . . . .
C17 C 0.584(4) 0.383(3) 0.60(2) 0.20(5) Uani 1 1 d DG U . . .
S2 S 0.545(3) 0.374(3) 0.427(18) 0.20(4) Uani 1 1 d DG U . . .
C31 C 0.621(9) 0.158(3) 1.054(12) 0.14(5) Uani 1 1 d D U . . .
C30 C 0.691(7) 0.177(5) 1.116(13) 0.13(5) Uani 1 1 d DG U . . .
C29 C 0.702(6) 0.230(6) 1.145(14) 0.13(5) Uani 1 1 d G U . . .
C28 C 0.642(10) 0.265(3) 1.112(17) 0.14(5) Uani 1 1 d DG U . . .
C27 C 0.572(7) 0.246(5) 1.050(15) 0.14(5) Uani 1 1 d DG U . . .
C26 C 0.561(6) 0.193(6) 1.021(10) 0.14(5) Uani 1 1 d G U . . .
F5 F 0.453(5) 0.497(5) 0.92(2) 0.17(4) Uani 1 1 d D U . . .
F6 F 0.431(6) 0.529(4) 0.70(2) 0.18(4) Uani 1 1 d D U . . .
F2 F 0.206(5) 0.484(5) 0.71(2) 0.23(5) Uani 1 1 d D U . . .
C20 C 0.681(7) 0.388(5) 0.86(2) 0.20(5) Uani 1 1 d D U . . .
H20 H 0.644883 0.404841 0.934976 0.240 Uiso 1 1 calc R . . . .
C21 C 0.753(9) 0.378(7) 0.93(3) 0.20(6) Uani 1 1 d G U . . .
H21 H 0.765491 0.388149 1.054286 0.243 Uiso 1 1 calc R . . . .
N2 N 0.806(5) 0.352(7) 0.82(4) 0.21(6) Uani 1 1 d G U . . .
C22 C 0.788(5) 0.336(5) 0.64(4) 0.20(6) Uani 1 1 d G U . . .
H22 H 0.823466 0.318839 0.565442 0.245 Uiso 1 1 calc R . . . .
C23 C 0.715(6) 0.346(4) 0.57(3) 0.20(6) Uani 1 1 d DG U . . .
H23 H 0.702858 0.335530 0.446129 0.242 Uiso 1 1 calc R . . . .
C19 C 0.662(4) 0.372(4) 0.68(2) 0.20(5) Uani 1 1 d DG U . . .
F7 F 0.513(6) 0.279(5) 1.014(19) 0.14(6) Uani 1 1 d D U . . .
C8 C 0.276(6) 0.372(3) 0.69(3) 0.15(4) Uani 1 1 d D U . . .
C7 C 0.202(6) 0.376(2) 0.61(3) 0.16(5) Uani 1 1 d DG U . . .
H7 H 0.177195 0.407205 0.575178 0.188 Uiso 1 1 calc R . . . .
C6 C 0.171(4) 0.325(3) 0.598(19) 0.16(5) Uani 1 1 d DG U . . .
S1 S 0.226(3) 0.290(2) 0.665(17) 0.14(4) Uani 1 1 d DG U . . .
C9 C 0.291(4) 0.319(3) 0.72(2) 0.15(4) Uani 1 1 d G U . . .
F4 F 0.303(5) 0.553(3) 0.83(2) 0.18(4) Uani 1 1 d D U . . .
C10 C 0.312(5) 0.425(3) 0.703(16) 0.20(4) Uani 1 1 d D U . . .
C14 C 0.390(4) 0.440(3) 0.698(17) 0.18(4) Uani 1 1 d DG U . . .
C13 C 0.396(3) 0.489(3) 0.794(13) 0.18(3) Uani 1 1 d DG U . . .
C12 C 0.323(3) 0.503(3) 0.858(11) 0.19(4) Uani 1 1 d DG U . . .
C11 C 0.271(3) 0.464(3) 0.802(12) 0.20(4) Uani 1 1 d DG U . . .
O1 O 0.145(9) 0.505(6) 0.25(3) 0.09(5) Uiso 1 1 d . . . . .
H H 0.182710 0.502657 0.173693 0.128 Uiso 1 1 d G . . . .
HA H 0.134707 0.536887 0.268014 0.128 Uiso 1 1 d G . . . .

loop_
_atom_site_aniso_label
_atom_site_aniso_U_11
_atom_site_aniso_U_22
_atom_site_aniso_U_33
_atom_site_aniso_U_23
_atom_site_aniso_U_13
_atom_site_aniso_U_12
I1 0.097(11) 0.155(19) 0.17(4) 0.007(17) -0.011(18) -0.008(11)
I2 0.094(12) 0.18(3) 0.25(5) -0.05(2) 0.02(2) -0.007(13)
F8 0.09(6) 0.13(5) 0.25(18) 0.03(8) -0.01(9) 0.00(5)
F9 0.10(4) 0.13(5) 0.13(6) 0.01(4) 0.00(4) 0.01(3)
F3 0.14(8) 0.19(9) 0.23(9) 0.06(6) 0.01(6) -0.01(7)
C3 0.12(6) 0.20(9) 0.19(15) 0.10(9) -0.01(7) -0.02(5)
C2 0.13(7) 0.20(10) 0.20(16) 0.11(10) -0.02(9) -0.02(6)
C1 0.14(7) 0.20(10) 0.21(17) 0.13(11) -0.04(9) -0.03(7)
N1 0.14(8) 0.20(11) 0.21(17) 0.13(11) -0.05(9) -0.03(7)
C5 0.14(8) 0.20(10) 0.21(17) 0.13(10) -0.04(9) -0.03(6)
C4 0.13(7) 0.20(9) 0.20(16) 0.12(10) -0.03(9) -0.02(6)
C25 0.12(6) 0.13(8) 0.33(13) 0.03(8) -0.02(7) -0.01(6)
C24 0.09(6) 0.19(7) 0.16(14) 0.08(7) 0.04(7) -0.01(5)
F10 0.15(5) 0.13(5) 0.15(6) 0.01(4) -0.01(4) 0.01(3)
F1 0.13(6) 0.24(11) 0.28(13) 0.00(9) -0.01(7) -0.03(6)
C18 0.12(5) 0.13(7) 0.33(12) 0.03(7) -0.01(6) -0.01(5)
C15 0.12(5) 0.14(7) 0.33(12) 0.03(7) -0.02(6) -0.01(5)
C16 0.12(5) 0.14(8) 0.34(13) 0.03(8) -0.02(7) -0.01(6)
C17 0.12(5) 0.14(8) 0.35(13) 0.02(8) -0.02(6) -0.01(5)
S2 0.09(4) 0.15(6) 0.34(12) 0.02(7) -0.02(6) 0.01(4)
C31 0.11(5) 0.13(5) 0.18(11) 0.02(5) 0.00(6) 0.02(3)
C30 0.10(5) 0.13(5) 0.16(11) 0.03(6) 0.01(6) 0.01(3)
C29 0.09(6) 0.13(5) 0.18(12) 0.03(6) 0.01(7) 0.01(4)
C28 0.09(5) 0.13(5) 0.19(13) 0.03(7) 0.01(7) 0.01(4)
C27 0.09(5) 0.13(5) 0.19(12) 0.02(7) 0.01(7) 0.01(4)
C26 0.10(5) 0.13(5) 0.19(12) 0.02(6) 0.00(7) 0.01(4)
F5 0.15(4) 0.17(5) 0.18(6) 0.02(4) 0.01(4) -0.01(4)
F6 0.18(7) 0.17(7) 0.20(9) 0.03(7) 0.01(7) -0.01(6)
F2 0.18(6) 0.24(11) 0.27(13) -0.03(9) -0.05(7) 0.04(6)
C20 0.10(7) 0.15(11) 0.35(14) 0.05(9) -0.01(8) -0.02(7)
C21 0.10(7) 0.15(11) 0.36(15) 0.05(10) -0.01(8) -0.01(8)
N2 0.10(7) 0.15(11) 0.36(16) 0.04(10) -0.01(9) -0.01(7)
C22 0.10(6) 0.14(11) 0.37(16) 0.04(10) -0.01(9) -0.02(7)
C23 0.11(6) 0.14(10) 0.36(15) 0.05(10) -0.01(8) -0.02(7)
C19 0.10(5) 0.14(9) 0.35(14) 0.04(9) -0.01(7) -0.02(6)
F7 0.09(5) 0.13(7) 0.19(17) 0.02(8) 0.01(8) 0.02(5)
C8 0.10(5) 0.19(6) 0.17(14) 0.07(6) 0.03(6) 0.00(4)
C7 0.11(6) 0.18(7) 0.17(14) 0.07(7) 0.02(7) 0.00(5)
C6 0.11(5) 0.18(7) 0.18(14) 0.07(7) 0.01(6) 0.00(5)
S1 0.09(4) 0.17(6) 0.17(13) 0.06(6) 0.02(5) 0.00(4)
C9 0.10(5) 0.19(6) 0.17(14) 0.07(6) 0.03(6) 0.00(4)
F4 0.12(6) 0.20(6) 0.23(12) 0.07(7) 0.03(8) 0.00(5)
C10 0.13(4) 0.19(6) 0.27(10) 0.03(6) -0.01(6) -0.01(4)
C14 0.13(4) 0.17(6) 0.25(9) 0.03(6) -0.03(6) 0.00(4)
C13 0.14(4) 0.17(6) 0.22(7) 0.04(5) -0.01(5) 0.00(4)
C12 0.15(4) 0.19(6) 0.23(9) 0.04(5) 0.00(5) 0.00(4)
C11 0.14(4) 0.20(7) 0.27(10) 0.03(6) -0.01(6) 0.00(4)

loop_
_atom_type_symbol
_atom_type_description
_atom_type_scat_dispersion_real
_atom_type_scat_dispersion_imag
_atom_type_scat_source
C C 0.0033 0.0016 'International Tables Vol C Tables 4.2.6.8 and 6.1.1.4'
H H 0.0000 0.0000 'International Tables Vol C Tables 4.2.6.8 and 6.1.1.4'
F F 0.0171 0.0103 'International Tables Vol C Tables 4.2.6.8 and 6.1.1.4'
I I -0.4742 1.8119 'International Tables Vol C Tables 4.2.6.8 and 6.1.1.4'
N N 0.0061 0.0033 'International Tables Vol C Tables 4.2.6.8 and 6.1.1.4'
O O 0.0106 0.0060 'International Tables Vol C Tables 4.2.6.8 and 6.1.1.4'
S S 0.1246 0.1234 'International Tables Vol C Tables 4.2.6.8 and 6.1.1.4'

loop_
_exptl_crystal_face_index_h
_exptl_crystal_face_index_k
_exptl_crystal_face_index_l
_exptl_crystal_face_perp_dist
20 20 -2 0.1667
16 -21 5 0.1166
-19 -22 3 0.1928
-18 18 -5 0.1244
10 28 -5 0.2062
-3 20 8 0.0232
-9 -30 4 0.2115
2 -24 -9 0.0126

loop_
_geom_angle_atom_site_label_1
_geom_angle_atom_site_label_2
_geom_angle_atom_site_label_3
_geom_angle
_geom_angle_site_symmetry_1
_geom_angle_site_symmetry_3
_geom_angle_publ_flag
C2 C3 C4 120.00(11) . . ?
C2 C3 C6 119.7(17) . . ?
C4 C3 C6 120.3(17) . . ?
C1 C2 C3 120.0 . . ?
N1 C1 C2 120.0 . . ?
C1 N1 C5 120.00(12) . . ?
C4 C5 N1 120.0 . . ?
C5 C4 C3 120.0 . . ?
C15 C18 C25 125.7(19) . . ?
S2 C18 C25 126.3(19) . . ?
S2 C18 C15 108.00(6) . . ?
C18 C15 C14 122(10) . . ?
C16 C15 C18 108.0 . . ?
C16 C15 C14 130(10) . . ?
C17 C16 C15 108.0 . . ?
C16 C17 S2 108.0 . . ?
C16 C17 C19 116(7) . . ?
S2 C17 C19 136(7) . . ?
C18 S2 C17 108.0 . . ?
F10 C31 C30 123(10) . . ?
F10 C31 C26 117(10) . . ?
C30 C31 C26 120.0 . . ?
F9 C30 C31 119(10) . . ?
F9 C30 C29 121(10) . . ?
C29 C30 C31 120.0 . . ?
C30 C29 I2 119(10) . . ?
C28 C29 I2 121(10) . . ?
C28 C29 C30 120.00(11) . . ?
F8 C28 C29 119(10) . . ?
F8 C28 C27 121(10) . . ?
C29 C28 C27 120.0 . . ?
C26 C27 C28 120.0 . . ?
F7 C27 C28 122(10) . . ?
F7 C27 C26 118(10) . . ?
C31 C26 I1 121(10) . . ?
C27 C26 I1 119(10) . . ?
C27 C26 C31 120.00(9) . . ?
C21 C20 C19 120.0 . . ?
N2 C21 C20 120.0(2) . . ?
C21 N2 C22 120.00(15) . . ?
C23 C22 N2 120.00(8) . . ?
C22 C23 C19 120.0 . . ?
C20 C19 C17 120.1(18) . . ?
C23 C19 C17 119.9(18) . . ?
C23 C19 C20 120.0 . . ?
C7 C8 C9 108.0 . . ?
C7 C8 C10 111(8) . . ?
C9 C8 C10 141(8) . . ?
C6 C7 C8 108.0 . . ?
C7 C6 C3 124.8(18) . . ?
C7 C6 S1 108.00(11) . . ?
S1 C6 C3 127.2(18) . . ?
C9 S1 C6 108.0 . . ?
C8 C9 C24 109(10) . . ?
S1 C9 C24 143(10) . . ?
S1 C9 C8 108.00(10) . . ?
C14 C10 C8 131(7) . . ?
C11 C10 C8 117(9) . . ?
C11 C10 C14 108.0 . . ?
C10 C14 C15 135(6) . . ?
C10 C14 C13 108.0 . . ?
C13 C14 C15 117(7) . . ?
F5 C13 F6 84(7) . . ?
F5 C13 C14 121(4) . . ?
F5 C13 C12 115(3) . . ?
F6 C13 C14 117(4) . . ?
F6 C13 C12 111(3) . . ?
C12 C13 C14 108.00(9) . . ?
F3 C12 C13 114(3) . . ?
F3 C12 C11 115(4) . . ?
F4 C12 F3 85(7) . . ?
F4 C12 C13 116(3) . . ?
F4 C12 C11 118(3) . . ?
C13 C12 C11 108.0 . . ?
F1 C11 F2 83(7) . . ?
F1 C11 C10 120(4) . . ?
F1 C11 C12 115(4) . . ?
F2 C11 C10 117(4) . . ?
F2 C11 C12 113(4) . . ?
C12 C11 C10 108.00(11) . . ?

loop_
_geom_bond_atom_site_label_1
_geom_bond_atom_site_label_2
_geom_bond_distance
_geom_bond_site_symmetry_2
_geom_bond_publ_flag
I1 C26 2.16(10) . ?
I2 C29 2.06(10) . ?
F8 C28 1.35(6) . ?
F9 C30 1.36(6) . ?
F3 C12 1.37(7) . ?
C3 C2 1.3900 . ?
C3 C4 1.3900 . ?
C3 C6 1.51(5) . ?
C2 C1 1.3900 . ?
C1 N1 1.3900 . ?
N1 C5 1.3900 . ?
C5 C4 1.3900 . ?
C25 C18 1.50(4) . ?
C24 C9 1.43(19) . ?
F10 C31 1.35(6) . ?
F1 C11 1.37(7) . ?
C18 C15 1.4200 . ?
C18 S2 1.4200 . ?
C15 C16 1.4200 . ?
C15 C14 1.51(5) . ?
C16 C17 1.4200 . ?
C17 S2 1.4200 . ?
C17 C19 1.50(5) . ?
C31 C30 1.3900(14) . ?
C31 C26 1.3900 . ?
C30 C29 1.3900 . ?
C29 C28 1.3900 . ?
C28 C27 1.3900 . ?
C27 C26 1.3900 . ?
C27 F7 1.35(6) . ?
F5 C13 1.36(7) . ?
F6 C13 1.39(7) . ?
F2 C11 1.39(7) . ?
C20 C21 1.3900(15) . ?
C20 C19 1.3900 . ?
C21 N2 1.390(2) . ?
N2 C22 1.3900 . ?
C22 C23 1.3900(15) . ?
C23 C19 1.3900 . ?
C8 C7 1.4200(16) . ?
C8 C9 1.4200 . ?
C8 C10 1.49(4) . ?
C7 C6 1.4200 . ?
C6 S1 1.4200 . ?
S1 C9 1.4200 . ?
F4 C12 1.35(7) . ?
C10 C14 1.4200(13) . ?
C10 C11 1.4200 . ?
C14 C13 1.4200 . ?
C13 C12 1.4200 . ?
C12 C11 1.4200 . ?

loop_
_exptl_oxdiff_crystal_face_indexfrac_h
_exptl_oxdiff_crystal_face_indexfrac_k
_exptl_oxdiff_crystal_face_indexfrac_l
_exptl_oxdiff_crystal_face_x
_exptl_oxdiff_crystal_face_y
_exptl_oxdiff_crystal_face_z
19.6093 20.2756 -2.3028 -0.0658 -0.5049 0.8606
16.0342 -20.7806 4.9690 -0.1168 -0.8884 -0.4440
-18.7320 -21.5325 2.5967 0.0592 0.4548 -0.8886
-18.2824 17.7860 -4.5821 0.1232 0.9377 0.3248
9.5978 27.8752 -4.9778 0.0459 -0.0067 0.9989
-3.0430 20.0393 7.9474 -0.9651 0.1188 0.0234
-9.1164 -30.3984 3.8956 0.0827 -0.0102 -0.9965
2.3038 -23.5493 -9.0970 1.1120 -0.0973 -0.0586

loop_
_smtbx_masks_void_nr
_smtbx_masks_void_average_x
_smtbx_masks_void_average_y
_smtbx_masks_void_average_z
_smtbx_masks_void_volume
_smtbx_masks_void_count_electrons
_smtbx_masks_void_content
1 0.000 0.500 0.206 134.8 0.0 ?
2 0.500 0.000 -0.606 134.8 0.0 ?
